data_1542355
loop_
_publ_author_name
'Basu, Debashis'
'Mazumder, Shivnath'
'Niklas, Jens'
'Baydoun, Habib'
'Wanniarachchi, Dakshika'
'Shi, Xuetao'
'Staples, Richard J.'
'Poluektov, Oleg'
'Schlegel, H. Bernhard'
'Verani, Cl\'audio N.'

_publ_section_title
;
 Evaluation of the coordination preferences and catalytic pathways of
 heteroaxial cobalt oximes towards hydrogen generation
;
_journal_issue 5
_journal_name_full 'Chem. Sci.'
_journal_page_first 3264
_journal_paper_doi 10.1039/C5SC04214C
_journal_volume 7
_journal_year 2016
_chemical_formula_moiety 'C20 H32 Cl Co N5 O2, F6 P , C H2 Cl2'
_chemical_formula_sum 'C21 H34 Cl3 Co F6 N5 O2 P'
_chemical_formula_weight 698.78
_space_group_IT_number 82
_symmetry_cell_setting tetragonal
_symmetry_Int_Tables_number 82
_symmetry_space_group_name_Hall 'I -4'
_symmetry_space_group_name_H-M 'I -4'
_atom_sites_solution_hydrogens geom
_atom_sites_solution_primary direct
_atom_sites_solution_secondary difmap
_audit_creation_method SHELXL-97
_audit_update_record
;
2015-11-03 deposited with the CCDC.
2016-02-02 downloaded from the CCDC.
;
_cell_angle_alpha 90.00
_cell_angle_beta 90.00
_cell_angle_gamma 90.00
_cell_formula_units_Z 8
_cell_length_a 28.715(4)
_cell_length_b 28.715(4)
_cell_length_c 7.0017(9)
_cell_measurement_reflns_used 9792
_cell_measurement_temperature 173(2)
_cell_measurement_theta_max 25.29
_cell_measurement_theta_min 2.24
_cell_volume 5773.3(14)
_computing_cell_refinement 'APEX2 (BRUKER, V2010.11-3, 2010)'
_computing_data_collection 'COSMO (BRUKER, V1.61, 2009)'
_computing_data_reduction 'SAINT (BRUKER, V7.68A, 2010)'
_computing_molecular_graphics 'SHELXTL (Sheldrick, Acta Cryst. A64 2008, 112-122)'
_computing_publication_material 'SHELXTL (Sheldrick, Acta Cryst. A64 2008, 112-122)'
_computing_structure_refinement 'SHELXL (Sheldrick, Acta Cryst. A64 2008, 112-122)'
_computing_structure_solution 'SHELXS (Sheldrick, Acta Cryst. A64 2008, 112-122)'
_diffrn_ambient_temperature 173(2)
_diffrn_detector_area_resol_mean 836.6
_diffrn_measured_fraction_theta_full 0.999
_diffrn_measured_fraction_theta_max 0.999
_diffrn_measurement_device_type 'Bruker APEX-II CCD'
_diffrn_measurement_method '\w,and/f 0.5 deg'
_diffrn_radiation_monochromator graphite
_diffrn_radiation_probe x-ray
_diffrn_radiation_type MoK\a
_diffrn_radiation_wavelength 0.71073
_diffrn_reflns_av_R_equivalents 0.0000
_diffrn_reflns_av_sigmaI/netI 0.0255
_diffrn_reflns_limit_h_max 34
_diffrn_reflns_limit_h_min -34
_diffrn_reflns_limit_k_max 34
_diffrn_reflns_limit_k_min 0
_diffrn_reflns_limit_l_max 8
_diffrn_reflns_limit_l_min 0
_diffrn_reflns_number 5312
_diffrn_reflns_theta_full 25.37
_diffrn_reflns_theta_max 25.37
_diffrn_reflns_theta_min 2.01
_diffrn_source 'fine-focus sealed tube'
_exptl_absorpt_coefficient_mu 0.996
_exptl_absorpt_correction_T_max 0.8949
_exptl_absorpt_correction_T_min 0.6890
_exptl_absorpt_correction_type multi-scan
_exptl_absorpt_process_details SADABS
_exptl_crystal_colour orange
_exptl_crystal_density_diffrn 1.608
_exptl_crystal_density_method 'not measured'
_exptl_crystal_description needle
_exptl_crystal_F_000 2864
_exptl_crystal_size_max 0.40
_exptl_crystal_size_mid 0.16
_exptl_crystal_size_min 0.11
_platon_squeeze_details
;
Disordered solvent could not be modelled.
  
We anticipate that it is CH2Cl2, but there is no confirmation.
;
_refine_diff_density_max 0.399
_refine_diff_density_min -0.231
_refine_diff_density_rms 0.061
_refine_ls_abs_structure_details 'Flack H D (1983), Acta Cryst. A39, 876-881'
_refine_ls_abs_structure_Flack -0.012(14)
_refine_ls_extinction_method none
_refine_ls_goodness_of_fit_ref 1.070
_refine_ls_hydrogen_treatment mixed
_refine_ls_matrix_type full
_refine_ls_number_parameters 336
_refine_ls_number_reflns 5312
_refine_ls_number_restraints 0
_refine_ls_restrained_S_all 1.070
_refine_ls_R_factor_all 0.0385
_refine_ls_R_factor_gt 0.0355
_refine_ls_shift/su_max 0.017
_refine_ls_shift/su_mean 0.000
_refine_ls_structure_factor_coef Fsqd
_refine_ls_weighting_details 'calc w=1/[\s^2^(Fo^2^)+(0.0620P)^2^+2.7322P] where P=(Fo^2^+2Fc^2^)/3'
_refine_ls_weighting_scheme calc
_refine_ls_wR_factor_gt 0.0946
_refine_ls_wR_factor_ref 0.0964
_reflns_number_gt 4974
_reflns_number_total 5312
_reflns_threshold_expression >2sigma(I)
_cod_data_source_file c5sc04214c2.cif
_cod_data_source_block cnv612_0m
_cod_depositor_comments
;
The following automatic conversions were performed:

'_exptl_absorpt_correction_type' value 'Multi-scan' changed to
'multi-scan' according to
/usr/data/users/saulius/crontab/automatic-downloads/rss-feeds/RSC/lib/dictionaries/cif_core.dic
dictionary named 'cif_core.dic' version 2.4.2 from 2011-04-26.

Automatic conversion script
Id: cif_fix_values 4268 2015-11-12 08:31:59Z antanas 

 Adding full bibliography for 1542354--1542357.cif.
;
_cod_original_cell_volume 5773.5(13)
_cod_database_code 1542355
_contact_crystallographer_name 'Richard Staples'
_contact_crystallographer_email staples@chemistry.msu.com

loop_
_symmetry_equiv_pos_as_xyz
'x, y, z'
'y, -x, -z'
'-y, x, -z'
'-x, -y, z'
'x+1/2, y+1/2, z+1/2'
'y+1/2, -x+1/2, -z+1/2'
'-y+1/2, x+1/2, -z+1/2'
'-x+1/2, -y+1/2, z+1/2'

loop_
_atom_site_label
_atom_site_type_symbol
_atom_site_fract_x
_atom_site_fract_y
_atom_site_fract_z
_atom_site_U_iso_or_equiv
_atom_site_adp_type
_atom_site_occupancy
_atom_site_symmetry_multiplicity
_atom_site_calc_flag
_atom_site_refinement_flags
Co1 Co 0.435349(11) 0.289227(13) 0.03249(5) 0.02776(11) Uani 1 1 d .
Cl1 Cl 0.42744(3) 0.35614(3) -0.12806(11) 0.03884(18) Uani 1 1 d .
O1 O 0.41911(8) 0.24014(9) -0.3111(3) 0.0448(5) Uani 1 1 d .
H1 H 0.454(3) 0.231(3) -0.285(13) 0.17(3) Uiso 1 1 d .
O2 O 0.50041(8) 0.25898(9) -0.2471(3) 0.0472(6) Uani 1 1 d .
N1 N 0.39992(8) 0.25989(9) -0.1633(4) 0.0356(6) Uani 1 1 d .
N2 N 0.37465(8) 0.29927(9) 0.1388(4) 0.0353(6) Uani 1 1 d .
N3 N 0.47224(8) 0.32194(8) 0.2164(4) 0.0323(5) Uani 1 1 d .
N4 N 0.49465(8) 0.28201(9) -0.0835(4) 0.0348(6) Uani 1 1 d .
N5 N 0.44153(8) 0.23051(9) 0.1771(4) 0.0325(5) Uani 1 1 d .
C1 C 0.35504(10) 0.26204(11) -0.1450(5) 0.0378(7) Uani 1 1 d .
C2 C 0.34107(9) 0.28511(11) 0.0319(5) 0.0401(7) Uani 1 1 d .
C3 C 0.32244(12) 0.24142(14) -0.2868(6) 0.0547(10) Uani 1 1 d .
H3A H 0.3398 0.2215 -0.3753 0.082 Uiso 1 1 calc R
H3B H 0.3071 0.2664 -0.3585 0.082 Uiso 1 1 calc R
H3C H 0.2989 0.2228 -0.2202 0.082 Uiso 1 1 calc R
C4 C 0.29023(11) 0.28901(14) 0.0815(7) 0.0554(10) Uani 1 1 d .
H4A H 0.2802 0.2607 0.1481 0.083 Uiso 1 1 calc R
H4B H 0.2720 0.2928 -0.0358 0.083 Uiso 1 1 calc R
H4C H 0.2854 0.3161 0.1644 0.083 Uiso 1 1 calc R
C5 C 0.36829(12) 0.32083(13) 0.3257(5) 0.0469(8) Uani 1 1 d .
H5A H 0.3710 0.2966 0.4258 0.056 Uiso 1 1 calc R
H5B H 0.3366 0.3342 0.3333 0.056 Uiso 1 1 calc R
C6 C 0.40379(13) 0.35905(13) 0.3640(5) 0.0495(8) Uani 1 1 d .
H6A H 0.4032 0.3813 0.2561 0.059 Uiso 1 1 calc R
H6B H 0.3943 0.3762 0.4804 0.059 Uiso 1 1 calc R
C7 C 0.45313(12) 0.34202(12) 0.3903(5) 0.0449(8) Uani 1 1 d .
H7A H 0.4730 0.3684 0.4311 0.054 Uiso 1 1 calc R
H7B H 0.4537 0.3183 0.4928 0.054 Uiso 1 1 calc R
C8 C 0.51582(10) 0.32604(10) 0.1737(5) 0.0373(7) Uani 1 1 d .
C9 C 0.52914(10) 0.30290(11) -0.0048(5) 0.0379(7) Uani 1 1 d .
C10 C 0.55130(12) 0.35097(13) 0.2915(6) 0.0560(10) Uani 1 1 d .
H10A H 0.5468 0.3847 0.2787 0.084 Uiso 1 1 calc R
H10B H 0.5826 0.3426 0.2473 0.084 Uiso 1 1 calc R
H10C H 0.5478 0.3420 0.4258 0.084 Uiso 1 1 calc R
C11 C 0.57681(11) 0.30363(15) -0.0899(6) 0.0561(10) Uani 1 1 d .
H11A H 0.5946 0.2768 -0.0430 0.084 Uiso 1 1 calc R
H11B H 0.5927 0.3325 -0.0531 0.084 Uiso 1 1 calc R
H11C H 0.5744 0.3020 -0.2294 0.084 Uiso 1 1 calc R
C12 C 0.40556(11) 0.20098(11) 0.1964(5) 0.0395(7) Uani 1 1 d .
H12 H 0.3776 0.2073 0.1289 0.047 Uiso 1 1 calc R
C13 C 0.40766(13) 0.16187(12) 0.3103(6) 0.0489(9) Uani 1 1 d .
H13 H 0.3811 0.1424 0.3205 0.059 Uiso 1 1 calc R
C14 C 0.44704(13) 0.15055(12) 0.4086(6) 0.0521(9) Uani 1 1 d .
C15 C 0.48486(12) 0.17998(12) 0.3813(6) 0.0493(8) Uani 1 1 d .
H15 H 0.5137 0.1730 0.4417 0.059 Uiso 1 1 calc R
C16 C 0.48135(10) 0.21874(11) 0.2691(5) 0.0410(7) Uani 1 1 d .
H16 H 0.5079 0.2382 0.2549 0.049 Uiso 1 1 calc R
C17 C 0.44920(18) 0.10850(16) 0.5414(9) 0.0828(16) Uani 1 1 d .
C18 C 0.4581(3) 0.1258(2) 0.7425(10) 0.140(3) Uani 1 1 d .
H18A H 0.4315 0.1445 0.7856 0.210 Uiso 1 1 calc R
H18B H 0.4863 0.1451 0.7438 0.210 Uiso 1 1 calc R
H18C H 0.4623 0.0992 0.8282 0.210 Uiso 1 1 calc R
C19 C 0.4905(3) 0.0778(2) 0.4892(14) 0.135(3) Uani 1 1 d .
H19A H 0.4917 0.0510 0.5756 0.202 Uiso 1 1 calc R
H19B H 0.5194 0.0958 0.5010 0.202 Uiso 1 1 calc R
H19C H 0.4871 0.0669 0.3573 0.202 Uiso 1 1 calc R
C20 C 0.4073(3) 0.0789(3) 0.5318(19) 0.207(6) Uani 1 1 d .
H20A H 0.4031 0.0676 0.4009 0.310 Uiso 1 1 calc R
H20B H 0.3800 0.0971 0.5700 0.310 Uiso 1 1 calc R
H20C H 0.4110 0.0523 0.6183 0.310 Uiso 1 1 calc R
P1 P 0.27435(4) 0.13088(3) 0.11014(16) 0.0530(3) Uani 1 1 d .
F1 F 0.25243(10) 0.08184(9) 0.0678(6) 0.1017(11) Uani 1 1 d .
F2 F 0.25968(16) 0.14749(19) -0.0920(7) 0.169(2) Uani 1 1 d .
F3 F 0.28791(15) 0.11429(17) 0.3098(5) 0.1328(14) Uani 1 1 d .
F4 F 0.29554(12) 0.17968(10) 0.1558(8) 0.1361(18) Uani 1 1 d .
F5 F 0.32259(10) 0.11488(15) 0.0381(6) 0.1220(13) Uani 1 1 d .
F6 F 0.22470(10) 0.14693(10) 0.1892(7) 0.1155(14) Uani 1 1 d .

loop_
_atom_site_aniso_label
_atom_site_aniso_U_11
_atom_site_aniso_U_22
_atom_site_aniso_U_33
_atom_site_aniso_U_23
_atom_site_aniso_U_13
_atom_site_aniso_U_12
Co1 0.02188(18) 0.0351(2) 0.02627(17) 0.00291(15) 0.00267(15) 0.00088(15)
Cl1 0.0432(4) 0.0405(4) 0.0328(4) 0.0082(3) 0.0027(3) 0.0022(3)
O1 0.0431(13) 0.0582(15) 0.0330(12) -0.0090(11) -0.0017(10) -0.0023(11)
O2 0.0387(12) 0.0649(15) 0.0379(12) -0.0101(11) 0.0093(10) 0.0044(11)
N1 0.0329(13) 0.0413(14) 0.0327(13) 0.0053(11) -0.0021(11) -0.0008(11)
N2 0.0264(12) 0.0459(14) 0.0337(13) 0.0099(12) 0.0072(11) 0.0064(10)
N3 0.0334(13) 0.0334(13) 0.0300(12) 0.0025(10) -0.0006(10) -0.0007(10)
N4 0.0288(12) 0.0406(14) 0.0351(15) 0.0003(11) 0.0045(10) 0.0013(10)
N5 0.0250(12) 0.0369(13) 0.0356(13) -0.0002(11) 0.0003(10) 0.0023(10)
C1 0.0293(15) 0.0407(16) 0.0434(18) 0.0132(14) -0.0082(13) -0.0046(12)
C2 0.0257(13) 0.0440(16) 0.0507(18) 0.0199(15) 0.0068(15) 0.0019(12)
C3 0.0405(18) 0.061(2) 0.063(2) 0.0146(19) -0.0221(18) -0.0163(16)
C4 0.0247(15) 0.058(2) 0.083(3) 0.014(2) 0.0094(17) 0.0018(14)
C5 0.0425(18) 0.059(2) 0.0395(17) 0.0054(16) 0.0182(15) 0.0109(16)
C6 0.059(2) 0.054(2) 0.0352(18) -0.0047(16) 0.0054(16) 0.0170(17)
C7 0.0504(19) 0.0494(19) 0.0348(16) -0.0051(15) -0.0024(15) 0.0068(15)
C8 0.0341(16) 0.0332(15) 0.0447(17) 0.0092(13) -0.0044(13) -0.0021(12)
C9 0.0268(13) 0.0434(16) 0.043(2) 0.0075(14) 0.0016(13) -0.0018(12)
C10 0.0412(19) 0.057(2) 0.069(3) -0.006(2) -0.0116(18) -0.0078(16)
C11 0.0268(16) 0.071(2) 0.070(3) 0.007(2) 0.0072(16) -0.0054(15)
C12 0.0328(15) 0.0399(17) 0.0458(18) 0.0054(14) -0.0070(14) -0.0044(13)
C13 0.0478(19) 0.0382(17) 0.061(2) 0.0127(16) -0.0052(17) -0.0066(15)
C14 0.055(2) 0.0363(17) 0.065(2) 0.0092(16) -0.0137(18) -0.0036(15)
C15 0.0401(17) 0.0417(17) 0.066(2) 0.0094(17) -0.0169(17) 0.0062(14)
C16 0.0263(15) 0.0437(18) 0.053(2) 0.0055(15) -0.0057(14) -0.0004(13)
C17 0.081(3) 0.056(2) 0.111(4) 0.039(3) -0.036(3) -0.008(2)
C18 0.237(9) 0.096(5) 0.088(5) 0.057(4) -0.004(6) 0.015(5)
C19 0.156(6) 0.070(3) 0.178(9) 0.040(5) -0.020(6) 0.042(4)
C20 0.158(7) 0.136(6) 0.326(14) 0.171(8) -0.135(8) -0.087(5)
P1 0.0529(5) 0.0417(5) 0.0643(6) 0.0093(4) -0.0149(5) -0.0090(4)
F1 0.0874(19) 0.0536(14) 0.164(3) -0.0154(18) -0.017(2) -0.0095(13)
F2 0.153(4) 0.214(5) 0.140(4) 0.108(4) -0.079(3) -0.087(3)
F3 0.135(3) 0.187(4) 0.077(2) 0.037(3) -0.027(2) -0.030(3)
F4 0.094(2) 0.0588(16) 0.255(5) -0.008(2) -0.050(3) -0.0299(15)
F5 0.0661(17) 0.170(4) 0.130(3) -0.041(3) 0.012(2) -0.0080(19)
F6 0.0688(17) 0.0777(19) 0.200(4) -0.043(2) 0.001(2) -0.0010(14)

loop_
_atom_type_symbol
_atom_type_description
_atom_type_scat_dispersion_real
_atom_type_scat_dispersion_imag
_atom_type_scat_source
C C 0.0033 0.0016 'International Tables Vol C Tables 4.2.6.8 and 6.1.1.4'
H H 0.0000 0.0000 'International Tables Vol C Tables 4.2.6.8 and 6.1.1.4'
N N 0.0061 0.0033 'International Tables Vol C Tables 4.2.6.8 and 6.1.1.4'
O O 0.0106 0.0060 'International Tables Vol C Tables 4.2.6.8 and 6.1.1.4'
F F 0.0171 0.0103 'International Tables Vol C Tables 4.2.6.8 and 6.1.1.4'
P P 0.1023 0.0942 'International Tables Vol C Tables 4.2.6.8 and 6.1.1.4'
Cl Cl 0.1484 0.1585 'International Tables Vol C Tables 4.2.6.8 and 6.1.1.4'
Co Co 0.3494 0.9721 'International Tables Vol C Tables 4.2.6.8 and 6.1.1.4'

loop_
_geom_angle_atom_site_label_1
_geom_angle_atom_site_label_2
_geom_angle_atom_site_label_3
_geom_angle
N4 Co1 N1 97.07(11)
N4 Co1 N3 81.07(11)
N1 Co1 N3 175.97(11)
N4 Co1 N2 176.64(11)
N1 Co1 N2 81.96(11)
N3 Co1 N2 99.68(11)
N4 Co1 N5 92.62(11)
N1 Co1 N5 92.26(10)
N3 Co1 N5 91.39(10)
N2 Co1 N5 90.64(10)
N4 Co1 Cl1 88.27(8)
N1 Co1 Cl1 87.94(8)
N3 Co1 Cl1 88.43(8)
N2 Co1 Cl1 88.48(8)
N5 Co1 Cl1 179.06(8)
N1 O1 H1 112(5)
C1 N1 O1 121.3(3)
C1 N1 Co1 116.1(2)
O1 N1 Co1 122.61(19)
C2 N2 C5 124.2(3)
C2 N2 Co1 114.1(2)
C5 N2 Co1 121.7(2)
C8 N3 C7 121.5(3)
C8 N3 Co1 115.2(2)
C7 N3 Co1 123.3(2)
C9 N4 O2 120.4(3)
C9 N4 Co1 117.3(2)
O2 N4 Co1 122.21(19)
C12 N5 C16 116.3(3)
C12 N5 Co1 121.4(2)
C16 N5 Co1 122.2(2)
N1 C1 C2 112.2(3)
N1 C1 C3 122.7(3)
C2 C1 C3 125.0(3)
N2 C2 C1 115.5(3)
N2 C2 C4 124.7(3)
C1 C2 C4 119.7(3)
C1 C3 H3A 109.5
C1 C3 H3B 109.5
H3A C3 H3B 109.5
C1 C3 H3C 109.5
H3A C3 H3C 109.5
H3B C3 H3C 109.5
C2 C4 H4A 109.5
C2 C4 H4B 109.5
H4A C4 H4B 109.5
C2 C4 H4C 109.5
H4A C4 H4C 109.5
H4B C4 H4C 109.5
N2 C5 C6 112.3(3)
N2 C5 H5A 109.1
C6 C5 H5A 109.1
N2 C5 H5B 109.1
C6 C5 H5B 109.1
H5A C5 H5B 107.9
C7 C6 C5 114.6(3)
C7 C6 H6A 108.6
C5 C6 H6A 108.6
C7 C6 H6B 108.6
C5 C6 H6B 108.6
H6A C6 H6B 107.6
N3 C7 C6 112.4(3)
N3 C7 H7A 109.1
C6 C7 H7A 109.1
N3 C7 H7B 109.1
C6 C7 H7B 109.1
H7A C7 H7B 107.9
N3 C8 C9 114.1(3)
N3 C8 C10 125.2(3)
C9 C8 C10 120.7(3)
N4 C9 C8 112.1(3)
N4 C9 C11 122.9(3)
C8 C9 C11 124.9(3)
C8 C10 H10A 109.5
C8 C10 H10B 109.5
H10A C10 H10B 109.5
C8 C10 H10C 109.5
H10A C10 H10C 109.5
H10B C10 H10C 109.5
C9 C11 H11A 109.5
C9 C11 H11B 109.5
H11A C11 H11B 109.5
C9 C11 H11C 109.5
H11A C11 H11C 109.5
H11B C11 H11C 109.5
N5 C12 C13 122.6(3)
N5 C12 H12 118.7
C13 C12 H12 118.7
C14 C13 C12 121.5(3)
C14 C13 H13 119.3
C12 C13 H13 119.3
C13 C14 C15 115.7(3)
C13 C14 C17 122.0(3)
C15 C14 C17 122.2(3)
C16 C15 C14 121.1(3)
C16 C15 H15 119.4
C14 C15 H15 119.4
N5 C16 C15 122.6(3)
N5 C16 H16 118.7
C15 C16 H16 118.7
C20 C17 C18 111.7(8)
C20 C17 C19 106.9(6)
C18 C17 C19 106.3(6)
C20 C17 C14 113.3(4)
C18 C17 C14 108.3(4)
C19 C17 C14 110.1(5)
C17 C18 H18A 109.5
C17 C18 H18B 109.5
H18A C18 H18B 109.5
C17 C18 H18C 109.5
H18A C18 H18C 109.5
H18B C18 H18C 109.5
C17 C19 H19A 109.5
C17 C19 H19B 109.5
H19A C19 H19B 109.5
C17 C19 H19C 109.5
H19A C19 H19C 109.5
H19B C19 H19C 109.5
C17 C20 H20A 109.5
C17 C20 H20B 109.5
H20A C20 H20B 109.5
C17 C20 H20C 109.5
H20A C20 H20C 109.5
H20B C20 H20C 109.5
F3 P1 F5 88.7(3)
F3 P1 F2 179.0(2)
F5 P1 F2 92.1(3)
F3 P1 F4 89.6(3)
F5 P1 F4 89.1(2)
F2 P1 F4 90.9(3)
F3 P1 F1 89.7(2)
F5 P1 F1 91.78(19)
F2 P1 F1 89.7(2)
F4 P1 F1 178.9(3)
F3 P1 F6 90.0(3)
F5 P1 F6 178.7(3)
F2 P1 F6 89.2(3)
F4 P1 F6 91.03(19)
F1 P1 F6 88.07(16)

loop_
_geom_bond_atom_site_label_1
_geom_bond_atom_site_label_2
_geom_bond_distance
Co1 N4 1.898(2)
Co1 N1 1.903(3)
Co1 N3 1.914(2)
Co1 N2 1.917(2)
Co1 N5 1.975(3)
Co1 Cl1 2.2376(8)
O1 N1 1.302(3)
O1 H1 1.05(7)
O2 N4 1.333(3)
N1 C1 1.297(4)
N2 C2 1.287(4)
N2 C5 1.459(4)
N3 C8 1.292(4)
N3 C7 1.454(4)
N4 C9 1.282(4)
N5 C12 1.343(4)
N5 C16 1.355(4)
C1 C2 1.461(5)
C1 C3 1.488(5)
C2 C4 1.505(4)
C3 H3A 0.9800
C3 H3B 0.9800
C3 H3C 0.9800
C4 H4A 0.9800
C4 H4B 0.9800
C4 H4C 0.9800
C5 C6 1.522(5)
C5 H5A 0.9900
C5 H5B 0.9900
C6 C7 1.510(5)
C6 H6A 0.9900
C6 H6B 0.9900
C7 H7A 0.9900
C7 H7B 0.9900
C8 C9 1.466(5)
C8 C10 1.494(5)
C9 C11 1.493(4)
C10 H10A 0.9800
C10 H10B 0.9800
C10 H10C 0.9800
C11 H11A 0.9800
C11 H11B 0.9800
C11 H11C 0.9800
C12 C13 1.378(5)
C12 H12 0.9500
C13 C14 1.363(5)
C13 H13 0.9500
C14 C15 1.389(5)
C14 C17 1.525(6)
C15 C16 1.366(5)
C15 H15 0.9500
C16 H16 0.9500
C17 C20 1.475(7)
C17 C18 1.516(10)
C17 C19 1.523(8)
C18 H18A 0.9800
C18 H18B 0.9800
C18 H18C 0.9800
C19 H19A 0.9800
C19 H19B 0.9800
C19 H19C 0.9800
C20 H20A 0.9800
C20 H20B 0.9800
C20 H20C 0.9800
P1 F3 1.527(4)
P1 F5 1.544(3)
P1 F2 1.552(4)
P1 F4 1.561(3)
P1 F1 1.571(3)
P1 F6 1.597(3)

loop_
_geom_hbond_atom_site_label_D
_geom_hbond_atom_site_label_H
_geom_hbond_atom_site_label_A
_geom_hbond_distance_DH
_geom_hbond_distance_HA
_geom_hbond_distance_DA
_geom_hbond_angle_DHA
O1 H1 O2 1.05(7) 1.58(7) 2.438(3) 136(6)
O1 H1 N4 1.05(7) 2.34(8) 2.948(3) 115(5)

loop_
_geom_torsion_atom_site_label_1
_geom_torsion_atom_site_label_2
_geom_torsion_atom_site_label_3
_geom_torsion_atom_site_label_4
_geom_torsion
N4 Co1 N1 C1 -173.1(2)
N3 Co1 N1 C1 -110.8(15)
N2 Co1 N1 C1 3.6(2)
N5 Co1 N1 C1 94.0(2)
Cl1 Co1 N1 C1 -85.1(2)
N4 Co1 N1 O1 4.5(2)
N3 Co1 N1 O1 66.8(16)
N2 Co1 N1 O1 -178.7(2)
N5 Co1 N1 O1 -88.4(2)
Cl1 Co1 N1 O1 92.5(2)
N4 Co1 N2 C2 70(2)
N1 Co1 N2 C2 -3.5(2)
N3 Co1 N2 C2 172.7(2)
N5 Co1 N2 C2 -95.7(2)
Cl1 Co1 N2 C2 84.6(2)
N4 Co1 N2 C5 -111(2)
N1 Co1 N2 C5 176.0(2)
N3 Co1 N2 C5 -7.8(2)
N5 Co1 N2 C5 83.8(2)
Cl1 Co1 N2 C5 -95.9(2)
N4 Co1 N3 C8 3.8(2)
N1 Co1 N3 C8 -59.0(16)
N2 Co1 N3 C8 -172.8(2)
N5 Co1 N3 C8 96.3(2)
Cl1 Co1 N3 C8 -84.6(2)
N4 Co1 N3 C7 -177.6(3)
N1 Co1 N3 C7 119.6(15)
N2 Co1 N3 C7 5.7(3)
N5 Co1 N3 C7 -85.2(2)
Cl1 Co1 N3 C7 93.9(2)
N1 Co1 N4 C9 171.7(2)
N3 Co1 N4 C9 -4.7(2)
N2 Co1 N4 C9 99(2)
N5 Co1 N4 C9 -95.7(2)
Cl1 Co1 N4 C9 84.0(2)
N1 Co1 N4 O2 -3.9(2)
N3 Co1 N4 O2 179.8(2)
N2 Co1 N4 O2 -77(2)
N5 Co1 N4 O2 88.8(2)
Cl1 Co1 N4 O2 -91.6(2)
N4 Co1 N5 C12 -138.7(3)
N1 Co1 N5 C12 -41.5(3)
N3 Co1 N5 C12 140.2(3)
N2 Co1 N5 C12 40.5(3)
Cl1 Co1 N5 C12 61(5)
N4 Co1 N5 C16 44.3(3)
N1 Co1 N5 C16 141.5(3)
N3 Co1 N5 C16 -36.9(3)
N2 Co1 N5 C16 -136.6(3)
Cl1 Co1 N5 C16 -116(5)
O1 N1 C1 C2 179.3(2)
Co1 N1 C1 C2 -3.0(3)
O1 N1 C1 C3 1.5(5)
Co1 N1 C1 C3 179.2(2)
C5 N2 C2 C1 -176.5(3)
Co1 N2 C2 C1 2.9(3)
C5 N2 C2 C4 0.7(5)
Co1 N2 C2 C4 -179.8(2)
N1 C1 C2 N2 0.0(4)
C3 C1 C2 N2 177.7(3)
N1 C1 C2 C4 -177.4(3)
C3 C1 C2 C4 0.3(5)
C2 N2 C5 C6 -144.0(3)
Co1 N2 C5 C6 36.5(4)
N2 C5 C6 C7 -68.8(4)
C8 N3 C7 C6 145.8(3)
Co1 N3 C7 C6 -32.6(4)
C5 C6 C7 N3 66.2(4)
C7 N3 C8 C9 178.9(3)
Co1 N3 C8 C9 -2.5(3)
C7 N3 C8 C10 -0.1(5)
Co1 N3 C8 C10 178.5(3)
O2 N4 C9 C8 -179.9(2)
Co1 N4 C9 C8 4.5(3)
O2 N4 C9 C11 1.0(5)
Co1 N4 C9 C11 -174.6(3)
N3 C8 C9 N4 -1.2(4)
C10 C8 C9 N4 177.8(3)
N3 C8 C9 C11 177.9(3)
C10 C8 C9 C11 -3.1(5)
C16 N5 C12 C13 3.1(5)
Co1 N5 C12 C13 -174.1(3)
N5 C12 C13 C14 -1.0(6)
C12 C13 C14 C15 -2.0(6)
C12 C13 C14 C17 177.4(4)
C13 C14 C15 C16 2.8(6)
C17 C14 C15 C16 -176.7(4)
C12 N5 C16 C15 -2.3(5)
Co1 N5 C16 C15 174.9(3)
C14 C15 C16 N5 -0.7(6)
C13 C14 C17 C20 7.5(9)
C15 C14 C17 C20 -173.1(8)
C13 C14 C17 C18 -116.9(6)
C15 C14 C17 C18 62.4(7)
C13 C14 C17 C19 127.2(6)
C15 C14 C17 C19 -53.4(7)

loop_
_platon_squeeze_void_nr
_platon_squeeze_void_average_x
_platon_squeeze_void_average_y
_platon_squeeze_void_average_z
_platon_squeeze_void_volume
_platon_squeeze_void_count_electrons
_platon_squeeze_void_content
1 0.000 0.000 -0.010 252 38 ' '
2 0.042 0.688 0.444 7 0 ' '
3 0.074 0.696 0.271 7 0 ' '
4 0.194 0.431 0.206 10 0 ' '
5 0.186 0.464 0.024 5 0 ' '
6 0.306 0.069 0.706 10 0 ' '
7 0.313 0.036 0.524 4 0 ' '
8 0.500 0.500 0.219 252 38 ' '
9 0.431 0.806 0.794 9 0 ' '
10 0.464 0.814 0.976 5 0 ' '
11 0.542 0.187 0.944 7 0 ' '
12 0.574 0.196 0.771 7 0 ' '
13 0.694 0.931 0.706 10 0 ' '
14 0.686 0.964 0.524 5 0 ' '
15 0.806 0.569 0.206 10 0 ' '
16 0.813 0.536 0.024 4 0 ' '
17 0.931 0.306 0.294 9 0 ' '
18 0.964 0.314 0.476 5 0 ' '
